data_7214732
loop_
_publ_author_name
'Chen, Min'
'Bai, Zheng-Shuai'
'Liu, Qing'
'Okamura, Taka-aki'
'Lu, Yi'
'Sun, Wei-Yin'

_publ_section_title
;
 Coordination polymers with mixed 4,4&#x2032;-bipyridine-2,2&#x2032;,6,
 6&#x2032;-tetracarboxylate and imidazole-containing ligands: synthesis,
 structure and properties
;
_journal_issue 24
_journal_name_full CrystEngComm
_journal_page_first 8642
_journal_paper_doi 10.1039/c2ce26338f
_journal_volume 14
_journal_year 2012
_chemical_formula_moiety 'C52 H61 Mn4 N11 O28'
_chemical_formula_sum 'C52 H61 Mn4 N11 O28'
_chemical_formula_weight 1507.88
_chemical_name_common (Mn4(H2O)6(L2)(B1)2)-DMF-5(H2O)
_chemical_name_systematic
;
[Mn4(H2O)6(L2)(B1)2]-DMF-5(H2O)
;
_space_group_IT_number 4
_symmetry_cell_setting monoclinic
_symmetry_Int_Tables_number 4
_symmetry_space_group_name_Hall 'P 2yb'
_symmetry_space_group_name_H-M 'P 1 21 1'
_atom_sites_solution_hydrogens geom
_atom_sites_solution_primary direct
_atom_sites_solution_secondary difmap
_audit_creation_date 2012-09-17
_audit_creation_method SHELXL-97
_cell_angle_alpha 90.00
_cell_angle_beta 103.073(6)
_cell_angle_gamma 90.00
_cell_formula_units_Z 2
_cell_length_a 10.9016(15)
_cell_length_b 22.154(3)
_cell_length_c 13.0426(19)
_cell_measurement_reflns_used 23851
_cell_measurement_temperature 200
_cell_measurement_theta_max 27.5
_cell_measurement_theta_min 3.2
_cell_volume 3068.3(7)
_computing_structure_refinement 'SHELXL-97 (Sheldrick, 2008)'
_computing_structure_solution 'SIR92 (Altomare et al., 1994)'
_diffrn_ambient_temperature 200
_diffrn_detector_area_resol_mean 10.00
_diffrn_measured_fraction_theta_full 0.997
_diffrn_measured_fraction_theta_max 0.997
_diffrn_measurement_device_type 'Rigaku RAXIS-RAPID II'
_diffrn_measurement_method \w
_diffrn_radiation_source
;
MicroMax-007HF microfocus rotating anode X-ray generator
;
_diffrn_radiation_type MoK\a
_diffrn_radiation_wavelength 0.71075
_diffrn_reflns_av_R_equivalents 0.0830
_diffrn_reflns_av_sigmaI/netI 0.1530
_diffrn_reflns_limit_h_max 11
_diffrn_reflns_limit_h_min -12
_diffrn_reflns_limit_k_max 26
_diffrn_reflns_limit_k_min -26
_diffrn_reflns_limit_l_max 15
_diffrn_reflns_limit_l_min -15
_diffrn_reflns_number 23108
_diffrn_reflns_theta_full 25.00
_diffrn_reflns_theta_max 25.00
_diffrn_reflns_theta_min 3.19
_exptl_absorpt_coefficient_mu 0.902
_exptl_absorpt_correction_T_max 0.9563
_exptl_absorpt_correction_T_min 0.8995
_exptl_absorpt_correction_type multi-scan
_exptl_crystal_colour yellow
_exptl_crystal_density_diffrn 1.632
_exptl_crystal_density_method 'not measured'
_exptl_crystal_description block
_exptl_crystal_F_000 1548
_exptl_crystal_size_max 0.12
_exptl_crystal_size_mid 0.10
_exptl_crystal_size_min 0.05
_refine_diff_density_max 3.047
_refine_diff_density_min -0.761
_refine_diff_density_rms 0.201
_refine_ls_abs_structure_details 'Flack H D (1983), Acta Cryst. A39, 876-881'
_refine_ls_abs_structure_Flack 0.11(3)
_refine_ls_extinction_method none
_refine_ls_goodness_of_fit_ref 1.052
_refine_ls_hydrogen_treatment mixed
_refine_ls_matrix_type full
_refine_ls_number_parameters 649
_refine_ls_number_reflns 10728
_refine_ls_number_restraints 48
_refine_ls_restrained_S_all 1.058
_refine_ls_R_factor_all 0.1053
_refine_ls_R_factor_gt 0.0916
_refine_ls_shift/su_max 0.000
_refine_ls_shift/su_mean 0.000
_refine_ls_structure_factor_coef Fsqd
_refine_ls_weighting_details 'calc w=1/[\s^2^(Fo^2^)+(0.1896P)^2^+0.0000P] where P=(Fo^2^+2Fc^2^)/3'
_refine_ls_weighting_scheme calc
_refine_ls_wR_factor_gt 0.2463
_refine_ls_wR_factor_ref 0.2605
_reflns_number_gt 8918
_reflns_number_total 10728
_reflns_threshold_expression I>2\s(I)
_cod_data_source_file c2ce26338f.txt
_cod_data_source_block 1
_cod_original_cell_volume 3068.4(7)
_cod_original_sg_symbol_H-M 'P 21'
_cod_database_code 7214732

loop_
_symmetry_equiv_pos_as_xyz
'x, y, z'
'-x, y+1/2, -z'

loop_
_atom_site_label
_atom_site_type_symbol
_atom_site_fract_x
_atom_site_fract_y
_atom_site_fract_z
_atom_site_U_iso_or_equiv
_atom_site_adp_type
_atom_site_occupancy
_atom_site_symmetry_multiplicity
_atom_site_calc_flag
_atom_site_refinement_flags
Mn1 Mn 0.85920(11) 0.65077(5) 1.14997(9) 0.0247(3) Uani 1 1 d .
Mn2 Mn 0.85819(12) 0.80011(5) 0.29613(9) 0.0251(3) Uani 1 1 d .
Mn3 Mn 0.15000(13) 0.49276(5) 0.57820(10) 0.0285(3) Uani 1 1 d .
Mn4 Mn 0.15385(12) 0.95778(5) 0.98618(9) 0.0260(3) Uani 1 1 d .
O1 O 0.8697(6) 0.5635(2) 1.0386(5) 0.0341(14) Uani 1 1 d .
O2 O 0.8364(6) 0.5301(2) 0.8731(5) 0.0324(14) Uani 1 1 d .
O3 O 0.8595(5) 0.7547(2) 1.1350(4) 0.0259(13) Uani 1 1 d .
O4 O 0.8747(8) 0.8335(3) 1.0300(5) 0.0452(18) Uani 1 1 d .
O5 O 0.8605(5) 0.6942(3) 0.3118(4) 0.0268(13) Uani 1 1 d .
O6 O 0.8654(6) 0.6171(3) 0.4229(5) 0.0360(15) Uani 1 1 d .
O7 O 0.8736(6) 0.8890(2) 0.4128(5) 0.0284(13) Uani 1 1 d .
O8 O 0.8381(6) 0.9205(3) 0.5652(5) 0.0390(16) Uani 1 1 d .
O9 O 0.1190(7) 0.4847(3) 0.7441(6) 0.0511(18) Uani 1 1 d U
O10 O 0.1412(6) 0.5286(3) 0.9020(5) 0.0338(14) Uani 1 1 d .
H40 H 0.137(9) 0.494(5) 0.954(8) 0.041 Uiso 1 1 d .
O11 O 0.1684(6) 0.5699(2) 0.4604(5) 0.030 Uani 1 1 d .
O12 O 0.1636(6) 0.6687(3) 0.4292(4) 0.031 Uani 1 1 d .
O13 O 0.1820(6) 0.8833(3) 1.1096(5) 0.032 Uani 1 1 d .
O14 O 0.1686(6) 0.7832(3) 1.1349(5) 0.034 Uani 1 1 d .
O15 O 0.1092(6) 0.9675(2) 0.7994(5) 0.030 Uani 1 1 d .
O16 O 0.1383(6) 0.9232(3) 0.6527(4) 0.033 Uani 1 1 d .
H41 H 0.168(9) 0.956(5) 0.614(8) 0.039 Uiso 1 1 d .
O17 O 1.0594(6) 0.6431(3) 1.2118(5) 0.037 Uani 1 1 d .
O18 O 0.7958(6) 0.5751(2) 1.2304(4) 0.029 Uani 1 1 d .
H46 H 0.825(9) 0.535(4) 1.237(8) 0.035 Uiso 1 1 d .
O19 O 0.6485(6) 0.6566(4) 1.0891(6) 0.056 Uani 1 1 d .
O20 O 0.8032(8) 0.8781(3) 0.1923(6) 0.056 Uani 1 1 d .
O21 O -0.0499(6) 0.5011(3) 0.5042(5) 0.039 Uani 1 1 d .
O22 O -0.0467(5) 0.9469(2) 0.9815(5) 0.031 Uani 1 1 d .
O23 O 0.1330(7) 0.5290(3) 0.2561(6) 0.045 Uani 1 1 d D
H42 H 0.147(10) 0.498(5) 0.189(9) 0.054 Uiso 1 1 d .
H43 H 0.128(9) 0.493(4) 0.325(6) 0.054 Uiso 1 1 d D
O24 O 0.2029(8) 0.4014(3) 0.2162(7) 0.059 Uani 1 1 d .
O25 O 0.8365(10) 0.4196(5) 0.6872(8) 0.084 Uani 1 1 d D
H44 H 0.842(13) 0.462(4) 0.630(9) 0.100 Uiso 1 1 d D
H45 H 0.841(13) 0.456(5) 0.756(8) 0.100 Uiso 1 1 d D
O26 O 1.0634(7) 0.8003(6) 0.3094(6) 0.087 Uani 1 1 d U
O27 O 0.5271(14) 0.6651(9) 0.8913(13) 0.162 Uani 1 1 d DU
O28 O 0.2299(13) 0.8255(8) 0.5187(10) 0.137 Uani 1 1 d .
N11 N 0.8646(6) 0.6764(3) 0.9847(5) 0.024 Uani 1 1 d .
N21 N 0.8718(6) 0.7734(3) 0.4659(5) 0.021 Uani 1 1 d U
N31 N 0.1601(6) 0.5849(3) 0.6542(5) 0.023 Uani 1 1 d .
N41 N 0.1578(7) 0.8677(3) 0.9051(6) 0.027 Uani 1 1 d .
N111 N 0.4713(7) 0.7497(4) 0.2945(7) 0.040 Uani 1 1 d .
N112 N 0.6519(7) 0.7914(3) 0.2817(6) 0.038 Uani 1 1 d .
N131 N 0.5344(7) 0.5116(3) 0.5626(6) 0.036 Uani 1 1 d .
N132 N 0.3588(7) 0.4910(3) 0.6131(6) 0.037 Uani 1 1 d .
N151 N 0.4659(7) 0.4832(3) 0.0548(6) 0.034 Uani 1 1 d .
N152 N 0.6421(7) 0.4662(3) 0.0048(6) 0.035 Uani 1 1 d .
N201 N 0.5119(14) 0.7543(7) 0.8026(13) 0.106 Uani 1 1 d D
C1 C 0.8564(7) 0.5718(3) 0.9416(6) 0.024 Uani 1 1 d .
C2 C 0.8673(7) 0.7810(4) 1.0504(6) 0.025 Uani 1 1 d .
C3 C 0.8670(7) 0.6692(3) 0.3994(6) 0.019 Uani 1 1 d .
C4 C 0.8588(8) 0.8801(3) 0.5048(7) 0.028 Uani 1 1 d .
C5 C 0.1354(9) 0.5295(4) 0.8061(6) 0.032 Uani 1 1 d .
C6 C 0.1688(8) 0.6249(3) 0.4859(6) 0.024 Uani 1 1 d .
C7 C 0.1752(8) 0.8276(3) 1.0792(6) 0.024 Uani 1 1 d .
C8 C 0.1307(8) 0.9236(4) 0.7466(7) 0.031 Uani 1 1 d .
C12 C 0.8589(6) 0.6393(3) 0.9041(5) 0.014 Uani 1 1 d U
C13 C 0.8541(6) 0.6529(4) 0.7962(6) 0.023 Uani 1 1 d .
H1 H 0.8493 0.6229 0.7434 0.027 Uiso 1 1 calc R
C14 C 0.8572(7) 0.7147(4) 0.7761(7) 0.0279(19) Uani 1 1 d .
C15 C 0.8622(7) 0.7566(4) 0.8572(6) 0.0237(16) Uani 1 1 d .
H2 H 0.8625 0.7987 0.8435 0.028 Uiso 1 1 calc R
C16 C 0.8669(7) 0.7350(4) 0.9603(6) 0.0246(17) Uani 1 1 d .
C22 C 0.8709(7) 0.7147(3) 0.4904(6) 0.0225(16) Uani 1 1 d .
C23 C 0.8650(7) 0.6943(3) 0.5898(6) 0.0225(16) Uani 1 1 d .
H3 H 0.8660 0.6523 0.6041 0.027 Uiso 1 1 calc R
C24 C 0.8574(7) 0.7360(4) 0.6689(6) 0.0219(16) Uani 1 1 d .
C25 C 0.8555(6) 0.7967(3) 0.6484(6) 0.0200(16) Uani 1 1 d .
H4 H 0.8512 0.8264 0.7000 0.024 Uiso 1 1 calc R
C26 C 0.8605(6) 0.8117(3) 0.5417(5) 0.0156(14) Uani 1 1 d .
C32 C 0.1552(8) 0.5879(3) 0.7595(6) 0.0244(17) Uani 1 1 d .
C33 C 0.1659(7) 0.6435(4) 0.8123(6) 0.0221(16) Uani 1 1 d .
H5 H 0.1661 0.6449 0.8851 0.027 Uiso 1 1 calc R
C34 C 0.1760(7) 0.6955(3) 0.7591(6) 0.0195(15) Uani 1 1 d .
C35 C 0.1809(7) 0.6920(3) 0.6498(6) 0.0200(15) Uani 1 1 d .
H6 H 0.1904 0.7275 0.6114 0.024 Uiso 1 1 calc R
C36 C 0.1715(7) 0.6354(3) 0.6011(7) 0.0239(16) Uani 1 1 d .
C42 C 0.1732(8) 0.8174(3) 0.9615(6) 0.0224(16) Uani 1 1 d .
C43 C 0.1846(7) 0.7612(3) 0.9200(7) 0.0253(17) Uani 1 1 d .
H7 H 0.1971 0.7264 0.9638 0.030 Uiso 1 1 calc R
C44 C 0.1775(8) 0.7564(4) 0.8124(6) 0.0254(17) Uani 1 1 d .
C45 C 0.1632(8) 0.8098(3) 0.7537(6) 0.0252(17) Uani 1 1 d .
H8 H 0.1622 0.8089 0.6807 0.030 Uiso 1 1 calc R
C46 C 0.1505(8) 0.8642(4) 0.8031(7) 0.0277(19) Uani 1 1 d .
C101 C 0.4268(8) 0.6387(4) 0.2968(8) 0.037(2) Uani 1 1 d .
C102 C 0.4982(9) 0.6151(5) 0.3897(8) 0.037(2) Uani 1 1 d .
C103 C 0.5372(8) 0.5525(5) 0.3891(8) 0.039(2) Uani 1 1 d .
C104 C 0.5018(9) 0.5167(5) 0.3001(8) 0.040(2) Uani 1 1 d .
C105 C 0.4284(8) 0.5434(5) 0.2068(8) 0.042(2) Uani 1 1 d .
C106 C 0.3997(8) 0.6057(4) 0.2049(7) 0.034(2) Uani 1 1 d .
C111 C 0.3769(9) 0.7019(4) 0.2960(9) 0.044(2) Uani 1 1 d .
H9 H 0.3068 0.7069 0.2334 0.053 Uiso 1 1 calc R
H10 H 0.3420 0.7076 0.3592 0.053 Uiso 1 1 calc R
C112 C 0.5883(9) 0.7402(4) 0.2774(9) 0.045(2) Uani 1 1 d .
H11 H 0.6203 0.7018 0.2641 0.054 Uiso 1 1 calc R
C113 C 0.5689(11) 0.8363(5) 0.3015(11) 0.059(3) Uani 1 1 d .
H12 H 0.5850 0.8785 0.3053 0.070 Uiso 1 1 calc R
C114 C 0.4608(11) 0.8088(6) 0.3145(13) 0.068(4) Uani 1 1 d .
H13 H 0.3914 0.8279 0.3340 0.082 Uiso 1 1 calc R
C121 C 0.5276(9) 0.6502(6) 0.4896(9) 0.051(3) Uani 1 1 d .
H14 H 0.5326 0.6933 0.4735 0.061 Uiso 1 1 calc R
H15 H 0.6084 0.6368 0.5330 0.061 Uiso 1 1 calc R
H16 H 0.4610 0.6438 0.5279 0.061 Uiso 1 1 calc R
C131 C 0.6157(9) 0.5246(5) 0.4905(8) 0.044(2) Uani 1 1 d .
H17 H 0.6559 0.4869 0.4738 0.053 Uiso 1 1 calc R
H18 H 0.6830 0.5530 0.5241 0.053 Uiso 1 1 calc R
C132 C 0.4112(9) 0.4965(4) 0.5321(8) 0.041(2) Uani 1 1 d .
H19 H 0.3679 0.4906 0.4610 0.049 Uiso 1 1 calc R
C133 C 0.4539(11) 0.5020(5) 0.7004(8) 0.048(3) Uani 1 1 d .
H20 H 0.4445 0.5003 0.7710 0.058 Uiso 1 1 calc R
C134 C 0.5579(10) 0.5148(5) 0.6733(9) 0.049(3) Uani 1 1 d .
H21 H 0.6359 0.5247 0.7195 0.058 Uiso 1 1 calc R
C141 C 0.5310(11) 0.4498(5) 0.3021(11) 0.062(3) Uani 1 1 d .
H22 H 0.4935 0.4320 0.2333 0.074 Uiso 1 1 calc R
H23 H 0.4960 0.4301 0.3564 0.074 Uiso 1 1 calc R
H24 H 0.6225 0.4439 0.3179 0.074 Uiso 1 1 calc R
C151 C 0.3738(8) 0.5047(5) 0.1138(8) 0.043(2) Uani 1 1 d .
H25 H 0.3332 0.4692 0.1384 0.052 Uiso 1 1 calc R
H26 H 0.3073 0.5278 0.0654 0.052 Uiso 1 1 calc R
C152 C 0.5831(10) 0.4969(5) 0.0683(9) 0.053(3) Uani 1 1 d .
H27 H 0.6240 0.5258 0.1182 0.064 Uiso 1 1 calc R
C153 C 0.5512(9) 0.4294(5) -0.0554(9) 0.047(3) Uani 1 1 d .
H28 H 0.5617 0.4021 -0.1090 0.056 Uiso 1 1 calc R
C154 C 0.4417(11) 0.4406(5) -0.0218(8) 0.053(3) Uani 1 1 d .
H29 H 0.3627 0.4216 -0.0480 0.063 Uiso 1 1 calc R
C161 C 0.3302(10) 0.6351(6) 0.1014(9) 0.054(3) Uani 1 1 d .
H30 H 0.2400 0.6261 0.0893 0.065 Uiso 1 1 calc R
H31 H 0.3633 0.6191 0.0430 0.065 Uiso 1 1 calc R
H32 H 0.3428 0.6789 0.1059 0.065 Uiso 1 1 calc R
C201 C 0.5159(17) 0.6922(10) 0.8106(14) 0.113(7) Uani 1 1 d D
H33 H 0.5093 0.6696 0.7477 0.136 Uiso 1 1 calc R
C202 C 0.5301(17) 0.7942(10) 0.8911(13) 0.105(6) Uani 1 1 d DU
H34 H 0.5351 0.7706 0.9556 0.126 Uiso 1 1 calc R
H35 H 0.4593 0.8224 0.8820 0.126 Uiso 1 1 calc R
H36 H 0.6086 0.8168 0.8965 0.126 Uiso 1 1 calc R
C203 C 0.500(2) 0.7834(15) 0.698(3) 0.215(17) Uani 1 1 d DU
H37 H 0.4685 0.7539 0.6424 0.258 Uiso 1 1 calc R
H38 H 0.5827 0.7982 0.6916 0.258 Uiso 1 1 calc R
H39 H 0.4412 0.8174 0.6914 0.258 Uiso 1 1 calc R

loop_
_atom_site_aniso_label
_atom_site_aniso_U_11
_atom_site_aniso_U_22
_atom_site_aniso_U_33
_atom_site_aniso_U_23
_atom_site_aniso_U_13
_atom_site_aniso_U_12
Mn1 0.0379(6) 0.0216(6) 0.0163(6) -0.0007(5) 0.0097(5) -0.0034(5)
Mn2 0.0427(7) 0.0195(6) 0.0151(6) 0.0014(5) 0.0110(5) -0.0011(5)
Mn3 0.0527(7) 0.0150(6) 0.0184(6) -0.0023(5) 0.0090(5) -0.0035(5)
Mn4 0.0451(7) 0.0145(6) 0.0192(6) -0.0008(5) 0.0089(5) 0.0030(5)
O1 0.064(4) 0.013(3) 0.029(3) 0.005(2) 0.018(3) -0.003(3)
O2 0.058(4) 0.018(3) 0.023(3) -0.002(2) 0.014(3) 0.000(3)
O3 0.055(3) 0.009(2) 0.014(3) -0.003(2) 0.006(2) 0.004(2)
O4 0.094(5) 0.017(3) 0.023(3) 0.000(3) 0.012(3) 0.002(3)
O5 0.044(3) 0.025(3) 0.013(3) -0.001(2) 0.009(2) 0.003(2)
O6 0.067(4) 0.024(3) 0.018(3) -0.007(2) 0.013(3) 0.002(3)
O7 0.052(3) 0.015(3) 0.020(3) 0.003(2) 0.013(3) 0.001(2)
O8 0.065(4) 0.026(3) 0.025(3) 0.000(3) 0.007(3) 0.012(3)
O9 0.068(3) 0.038(3) 0.046(3) -0.006(2) 0.011(2) -0.003(2)
O10 0.055(4) 0.020(3) 0.028(3) 0.001(3) 0.014(3) -0.007(3)
O11 0.051 0.018 0.022 -0.008 0.009 -0.001
O12 0.046 0.029 0.017 -0.005 0.004 0.002
O13 0.056 0.022 0.019 0.001 0.011 0.006
O14 0.056 0.025 0.026 0.004 0.018 0.007
O15 0.056 0.009 0.028 -0.004 0.016 0.007
O16 0.064 0.021 0.015 -0.004 0.013 0.010
O17 0.039 0.042 0.033 -0.003 0.013 0.000
O18 0.054 0.011 0.026 -0.004 0.018 -0.002
O19 0.046 0.067 0.054 -0.022 0.008 -0.008
O20 0.083 0.045 0.039 0.006 0.011 0.003
O21 0.054 0.031 0.029 -0.002 0.004 0.001
O22 0.044 0.022 0.034 -0.004 0.021 0.002
O23 0.067 0.029 0.038 -0.004 0.009 -0.004
O24 0.080 0.039 0.058 0.018 0.014 -0.010
O25 0.108 0.091 0.066 0.011 0.050 0.021
O26 0.056 0.173 0.037 -0.042 0.023 -0.036
O27 0.112 0.225 0.131 0.058 -0.012 0.026
O28 0.118 0.211 0.066 -0.015 -0.010 0.048
N11 0.026 0.025 0.022 -0.016 0.007 -0.001
N21 0.023 0.022 0.020 -0.013 0.009 0.002
N31 0.043 0.013 0.012 -0.004 0.009 -0.004
N41 0.040 0.018 0.024 0.001 0.008 0.004
N111 0.038 0.038 0.048 -0.001 0.019 0.001
N112 0.045 0.030 0.038 0.003 0.006 0.000
N131 0.036 0.036 0.032 0.007 0.001 0.007
N132 0.053 0.028 0.028 0.006 0.005 0.006
N151 0.044 0.032 0.026 0.004 0.008 -0.008
N152 0.050 0.030 0.027 0.003 0.011 -0.006
N201 0.097 0.086 0.126 0.017 0.009 0.006
C1 0.037 0.014 0.020 0.003 0.007 -0.011
C2 0.026 0.036 0.014 0.003 0.006 -0.001
C3 0.026 0.026 0.008 0.000 0.007 0.005
C4 0.049 0.012 0.026 0.002 0.012 0.004
C5 0.060 0.023 0.014 -0.002 0.009 -0.019
C6 0.035 0.012 0.025 -0.001 0.003 -0.002
C7 0.039 0.017 0.016 0.004 0.006 0.006
C8 0.037 0.030 0.021 0.001 -0.007 0.003
C12 0.018 0.020 0.003 0.000 0.002 0.001
C13 0.016 0.018 0.031 0.003 -0.001 -0.003
C14 0.027(4) 0.023(4) 0.030(5) -0.007(4) -0.003(3) 0.000(3)
C15 0.032(4) 0.019(4) 0.020(4) 0.004(3) 0.007(3) 0.007(3)
C16 0.034(4) 0.024(4) 0.017(4) -0.001(3) 0.008(3) -0.004(3)
C22 0.036(4) 0.014(4) 0.017(4) 0.003(3) 0.004(3) 0.002(3)
C23 0.031(4) 0.016(4) 0.020(4) -0.003(3) 0.007(3) 0.000(3)
C24 0.026(4) 0.021(4) 0.021(4) 0.002(3) 0.009(3) 0.002(3)
C25 0.020(3) 0.007(3) 0.035(4) -0.007(3) 0.010(3) -0.004(3)
C26 0.023(3) 0.020(4) 0.005(3) -0.003(3) 0.004(3) -0.001(3)
C32 0.041(4) 0.013(4) 0.018(4) 0.003(3) 0.004(3) -0.008(3)
C33 0.033(4) 0.021(4) 0.015(3) -0.010(3) 0.010(3) -0.010(3)
C34 0.032(4) 0.015(3) 0.013(3) -0.004(3) 0.008(3) 0.002(3)
C35 0.031(4) 0.008(3) 0.023(4) -0.003(3) 0.012(3) 0.000(3)
C36 0.030(4) 0.021(4) 0.025(4) -0.011(3) 0.014(3) -0.005(3)
C42 0.032(4) 0.019(4) 0.018(4) 0.001(3) 0.010(3) 0.005(3)
C43 0.035(4) 0.017(4) 0.024(4) 0.004(3) 0.008(3) 0.001(3)
C44 0.037(4) 0.017(4) 0.018(4) -0.005(3) -0.001(3) 0.004(3)
C45 0.046(5) 0.015(4) 0.012(3) 0.000(3) 0.002(3) 0.007(3)
C46 0.031(4) 0.020(4) 0.028(4) -0.008(3) -0.003(3) 0.008(3)
C101 0.034(4) 0.042(5) 0.038(5) 0.012(4) 0.017(4) 0.001(4)
C102 0.039(5) 0.042(5) 0.033(5) -0.003(4) 0.013(4) -0.009(4)
C103 0.031(4) 0.048(5) 0.037(5) -0.004(4) 0.005(4) -0.001(4)
C104 0.040(5) 0.053(6) 0.032(5) -0.002(4) 0.018(4) 0.013(4)
C105 0.030(4) 0.051(6) 0.048(6) -0.006(5) 0.016(4) -0.007(4)
C106 0.028(4) 0.035(5) 0.041(5) 0.007(4) 0.012(4) -0.002(4)
C111 0.039(5) 0.038(5) 0.059(6) 0.012(5) 0.019(5) 0.004(4)
C112 0.049(5) 0.029(5) 0.061(7) 0.006(5) 0.024(5) 0.010(4)
C113 0.059(6) 0.036(6) 0.084(9) 0.004(6) 0.022(6) 0.012(5)
C114 0.043(6) 0.050(7) 0.112(11) -0.018(7) 0.019(6) 0.012(5)
C121 0.044(5) 0.052(6) 0.056(7) -0.006(6) 0.008(5) -0.006(5)
C131 0.044(5) 0.056(6) 0.036(5) 0.009(5) 0.014(4) 0.010(5)
C132 0.056(5) 0.019(4) 0.046(6) -0.001(4) 0.006(4) -0.010(4)
C133 0.067(7) 0.042(6) 0.031(5) 0.004(5) -0.001(5) 0.007(5)
C134 0.049(6) 0.047(6) 0.041(6) -0.003(5) -0.010(5) -0.005(5)
C141 0.060(7) 0.051(7) 0.074(8) 0.016(7) 0.016(6) 0.006(5)
C151 0.031(4) 0.061(6) 0.041(5) -0.001(5) 0.015(4) -0.018(4)
C152 0.058(6) 0.056(6) 0.041(6) -0.010(5) 0.001(5) -0.024(5)
C153 0.045(5) 0.047(6) 0.041(6) -0.004(5) -0.005(5) -0.005(5)
C154 0.063(7) 0.055(7) 0.036(5) -0.014(5) 0.002(5) -0.013(5)
C161 0.045(5) 0.070(7) 0.049(6) 0.013(6) 0.012(5) 0.003(5)
C201 0.090(11) 0.144(19) 0.105(15) -0.012(14) 0.018(11) -0.010(12)
C202 0.093(11) 0.142(17) 0.076(11) -0.002(12) 0.008(9) 0.021(12)
C203 0.112(17) 0.23(3) 0.31(4) 0.16(3) 0.07(2) 0.050(19)

loop_
_atom_type_symbol
_atom_type_description
_atom_type_scat_dispersion_real
_atom_type_scat_dispersion_imag
_atom_type_scat_source
C C 0.0033 0.0016 'International Tables Vol C Tables 4.2.6.8 and 6.1.1.4'
H H 0.0000 0.0000 'International Tables Vol C Tables 4.2.6.8 and 6.1.1.4'
Mn Mn 0.3368 0.7283 'International Tables Vol C Tables 4.2.6.8 and 6.1.1.4'
N N 0.0061 0.0033 'International Tables Vol C Tables 4.2.6.8 and 6.1.1.4'
O O 0.0106 0.0060 'International Tables Vol C Tables 4.2.6.8 and 6.1.1.4'

loop_
_geom_angle_atom_site_label_1
_geom_angle_atom_site_label_2
_geom_angle_atom_site_label_3
_geom_angle
_geom_angle_site_symmetry_1
_geom_angle_site_symmetry_3
O17 Mn1 O18 99.5(2) . .
O17 Mn1 N11 97.8(2) . .
O18 Mn1 N11 137.8(2) . .
O17 Mn1 O19 178.2(3) . .
O18 Mn1 O19 78.7(3) . .
N11 Mn1 O19 83.9(3) . .
O17 Mn1 O3 95.2(2) . .
O18 Mn1 O3 144.7(2) . .
N11 Mn1 O3 70.4(2) . .
O19 Mn1 O3 86.2(3) . .
O17 Mn1 O5 84.0(2) . 1_556
O18 Mn1 O5 79.5(2) . 1_556
N11 Mn1 O5 140.7(2) . 1_556
O19 Mn1 O5 95.3(2) . 1_556
O3 Mn1 O5 70.32(19) . 1_556
O17 Mn1 O1 88.9(2) . .
O18 Mn1 O1 74.9(2) . .
N11 Mn1 O1 67.2(2) . .
O19 Mn1 O1 91.0(3) . .
O3 Mn1 O1 137.62(19) . .
O5 Mn1 O1 151.8(2) 1_556 .
O20 Mn2 O26 100.2(4) . .
O20 Mn2 N112 83.4(3) . .
O26 Mn2 N112 175.1(4) . .
O20 Mn2 N21 139.3(3) . .
O26 Mn2 N21 94.7(3) . .
N112 Mn2 N21 84.4(3) . .
O20 Mn2 O3 80.8(3) . 1_554
O26 Mn2 O3 81.9(3) . 1_554
N112 Mn2 O3 95.7(3) . 1_554
N21 Mn2 O3 139.1(2) . 1_554
O20 Mn2 O5 146.6(3) . .
O26 Mn2 O5 90.3(4) . .
N112 Mn2 O5 84.9(2) . .
N21 Mn2 O5 70.0(2) . .
O3 Mn2 O5 69.31(18) 1_554 .
O20 Mn2 O7 73.9(2) . .
O26 Mn2 O7 91.3(3) . .
N112 Mn2 O7 92.7(2) . .
N21 Mn2 O7 68.0(2) . .
O3 Mn2 O7 152.2(2) 1_554 .
O5 Mn2 O7 137.96(19) . .
O21 Mn3 N132 165.4(3) . .
O21 Mn3 N31 93.6(2) . .
N132 Mn3 N31 88.9(3) . .
O21 Mn3 O9 94.6(3) . .
N132 Mn3 O9 99.8(3) . .
N31 Mn3 O9 69.9(2) . .
O21 Mn3 O7 89.7(2) . 2_646
N132 Mn3 O7 95.3(2) . 2_646
N31 Mn3 O7 150.2(2) . 2_646
O9 Mn3 O7 80.3(2) . 2_646
O21 Mn3 O11 82.7(2) . .
N132 Mn3 O11 84.9(2) . .
N31 Mn3 O11 68.0(2) . .
O9 Mn3 O11 137.5(2) . .
O7 Mn3 O11 141.7(2) 2_646 .
O21 Mn3 O8 86.5(2) . 2_646
N132 Mn3 O8 85.3(3) . 2_646
N31 Mn3 O8 154.8(2) . 2_646
O9 Mn3 O8 135.2(2) . 2_646
O7 Mn3 O8 54.9(2) 2_646 2_646
O11 Mn3 O8 87.1(2) . 2_646
O22 Mn4 N152 177.9(3) . 2_656
O22 Mn4 N41 90.8(2) . .
N152 Mn4 N41 88.5(3) 2_656 .
O22 Mn4 O13 85.0(2) . .
N152 Mn4 O13 92.9(3) 2_656 .
N41 Mn4 O13 71.2(2) . .
O22 Mn4 O1 91.6(2) . 2_657
N152 Mn4 O1 90.1(3) 2_656 2_657
N41 Mn4 O1 145.1(2) . 2_657
O13 Mn4 O1 143.6(2) . 2_657
O22 Mn4 O15 90.6(2) . .
N152 Mn4 O15 91.0(2) 2_656 .
N41 Mn4 O15 67.8(2) . .
O13 Mn4 O15 138.7(2) . .
O1 Mn4 O15 77.4(2) 2_657 .
O22 Mn4 O2 88.1(2) . 2_657
N152 Mn4 O2 91.9(2) 2_656 2_657
N41 Mn4 O2 159.3(2) . 2_657
O13 Mn4 O2 88.14(19) . 2_657
O1 Mn4 O2 55.5(2) 2_657 2_657
O15 Mn4 O2 132.78(19) . 2_657
C1 O1 Mn4 91.3(5) . 2_647
C1 O1 Mn1 118.4(5) . .
Mn4 O1 Mn1 147.9(3) 2_647 .
C1 O2 Mn4 88.6(5) . 2_647
C2 O3 Mn1 122.2(5) . .
C2 O3 Mn2 127.0(5) . 1_556
Mn1 O3 Mn2 110.7(2) . 1_556
C3 O5 Mn1 129.1(5) . 1_554
C3 O5 Mn2 121.1(5) . .
Mn1 O5 Mn2 109.7(2) 1_554 .
C4 O7 Mn3 93.8(5) . 2_656
C4 O7 Mn2 117.1(5) . .
Mn3 O7 Mn2 145.9(3) 2_656 .
C4 O8 Mn3 86.6(5) . 2_656
C5 O9 Mn3 121.1(6) . .
C5 O10 H40 132(6) . .
C6 O11 Mn3 121.8(5) . .
C7 O13 Mn4 119.0(5) . .
C8 O15 Mn4 118.3(5) . .
C8 O16 H41 127(6) . .
Mn1 O18 H46 129(6) . .
H42 O23 H43 102(8) . .
H44 O25 H45 87(9) . .
C12 N11 C16 114.5(7) . .
C12 N11 Mn1 126.7(5) . .
C16 N11 Mn1 118.7(5) . .
C26 N21 C22 115.8(7) . .
C26 N21 Mn2 124.3(5) . .
C22 N21 Mn2 119.0(5) . .
C36 N31 C32 120.2(6) . .
C36 N31 Mn3 121.9(5) . .
C32 N31 Mn3 117.8(5) . .
C46 N41 C42 118.8(7) . .
C46 N41 Mn4 121.4(5) . .
C42 N41 Mn4 119.7(5) . .
C114 N111 C112 107.9(9) . .
C114 N111 C111 127.1(9) . .
C112 N111 C111 124.9(8) . .
C112 N112 C113 105.2(8) . .
C112 N112 Mn2 126.0(6) . .
C113 N112 Mn2 127.1(7) . .
C132 N131 C134 104.6(9) . .
C132 N131 C131 124.5(8) . .
C134 N131 C131 130.8(8) . .
C132 N132 C133 105.4(9) . .
C132 N132 Mn3 116.4(6) . .
C133 N132 Mn3 135.4(7) . .
C152 N151 C154 106.7(9) . .
C152 N151 C151 128.7(8) . .
C154 N151 C151 124.5(8) . .
C152 N152 C153 105.5(8) . .
C152 N152 Mn4 128.8(6) . 2_646
C153 N152 Mn4 124.4(7) . 2_646
C201 N201 C202 124.0(17) . .
C201 N201 C203 119.7(19) . .
C202 N201 C203 116(2) . .
O1 C1 O2 124.5(7) . .
O1 C1 C12 116.5(7) . .
O2 C1 C12 118.9(7) . .
O4 C2 O3 131.2(8) . .
O4 C2 C16 117.2(7) . .
O3 C2 C16 111.6(7) . .
O6 C3 O5 131.2(7) . .
O6 C3 C22 115.5(7) . .
O5 C3 C22 113.2(7) . .
O8 C4 O7 124.7(7) . .
O8 C4 C26 119.0(7) . .
O7 C4 C26 116.2(7) . .
O10 C5 O9 126.8(8) . .
O10 C5 C32 117.1(7) . .
O9 C5 C32 116.1(8) . .
O12 C6 O11 127.9(8) . .
O12 C6 C36 117.9(7) . .
O11 C6 C36 114.1(7) . .
O14 C7 O13 125.9(7) . .
O14 C7 C42 118.5(7) . .
O13 C7 C42 115.5(7) . .
O15 C8 O16 127.7(8) . .
O15 C8 C46 116.0(8) . .
O16 C8 C46 116.3(8) . .
N11 C12 C13 129.4(7) . .
N11 C12 C1 110.1(6) . .
C13 C12 C1 120.4(7) . .
C14 C13 C12 113.2(8) . .
C14 C13 H1 123.4 . .
C12 C13 H1 123.4 . .
C13 C14 C15 120.5(8) . .
C13 C14 C24 119.8(7) . .
C15 C14 C24 119.7(7) . .
C14 C15 C16 118.6(8) . .
C14 C15 H2 120.7 . .
C16 C15 H2 120.7 . .
N11 C16 C15 123.7(8) . .
N11 C16 C2 116.9(7) . .
C15 C16 C2 119.2(7) . .
N21 C22 C23 122.8(7) . .
N21 C22 C3 116.7(7) . .
C23 C22 C3 120.3(7) . .
C22 C23 C24 119.8(7) . .
C22 C23 H3 120.1 . .
C24 C23 H3 120.1 . .
C25 C24 C23 120.3(8) . .
C25 C24 C14 119.7(7) . .
C23 C24 C14 120.0(7) . .
C24 C25 C26 114.3(7) . .
C24 C25 H4 122.9 . .
C26 C25 H4 122.9 . .
N21 C26 C25 126.9(7) . .
N21 C26 C4 112.4(6) . .
C25 C26 C4 120.7(6) . .
N31 C32 C33 120.6(7) . .
N31 C32 C5 114.3(7) . .
C33 C32 C5 125.2(8) . .
C34 C33 C32 120.1(7) . .
C34 C33 H5 120.0 . .
C32 C33 H5 120.0 . .
C33 C34 C35 118.9(6) . .
C33 C34 C44 120.8(7) . .
C35 C34 C44 120.2(6) . .
C36 C35 C34 118.8(7) . .
C36 C35 H6 120.6 . .
C34 C35 H6 120.6 . .
N31 C36 C35 121.4(7) . .
N31 C36 C6 113.8(6) . .
C35 C36 C6 124.8(7) . .
N41 C42 C43 123.7(7) . .
N41 C42 C7 113.6(6) . .
C43 C42 C7 122.8(7) . .
C42 C43 C44 118.5(7) . .
C42 C43 H7 120.8 . .
C44 C43 H7 120.8 . .
C43 C44 C45 117.4(7) . .
C43 C44 C34 121.5(7) . .
C45 C44 C34 120.9(7) . .
C46 C45 C44 119.4(7) . .
C46 C45 H8 120.3 . .
C44 C45 H8 120.3 . .
N41 C46 C45 122.1(8) . .
N41 C46 C8 114.4(7) . .
C45 C46 C8 123.5(8) . .
C106 C101 C102 121.8(9) . .
C106 C101 C111 118.9(9) . .
C102 C101 C111 119.3(10) . .
C101 C102 C103 117.7(9) . .
C101 C102 C121 122.3(10) . .
C103 C102 C121 119.9(9) . .
C104 C103 C102 121.7(9) . .
C104 C103 C131 119.1(9) . .
C102 C103 C131 119.2(9) . .
C103 C104 C105 118.2(9) . .
C103 C104 C141 121.8(10) . .
C105 C104 C141 119.9(10) . .
C106 C105 C104 120.1(9) . .
C106 C105 C151 120.0(9) . .
C104 C105 C151 119.8(9) . .
C101 C106 C105 120.0(9) . .
C101 C106 C161 120.3(9) . .
C105 C106 C161 119.6(10) . .
N111 C111 C101 114.5(7) . .
N111 C111 H9 108.6 . .
C101 C111 H9 108.6 . .
N111 C111 H10 108.6 . .
C101 C111 H10 108.6 . .
H9 C111 H10 107.6 . .
N112 C112 N111 111.2(8) . .
N112 C112 H11 124.4 . .
N111 C112 H11 124.4 . .
C114 C113 N112 108.3(10) . .
C114 C113 H12 125.8 . .
N112 C113 H12 125.8 . .
N111 C114 C113 107.2(10) . .
N111 C114 H13 126.4 . .
C113 C114 H13 126.4 . .
C102 C121 H14 109.5 . .
C102 C121 H15 109.5 . .
H14 C121 H15 109.5 . .
C102 C121 H16 109.5 . .
H14 C121 H16 109.5 . .
H15 C121 H16 109.5 . .
N131 C131 C103 109.5(8) . .
N131 C131 H17 109.8 . .
C103 C131 H17 109.8 . .
N131 C131 H18 109.8 . .
C103 C131 H18 109.8 . .
H17 C131 H18 108.2 . .
N132 C132 N131 111.7(9) . .
N132 C132 H19 124.2 . .
N131 C132 H19 124.2 . .
C134 C133 N132 110.8(10) . .
C134 C133 H20 124.6 . .
N132 C133 H20 124.6 . .
C133 C134 N131 107.6(9) . .
C133 C134 H21 126.2 . .
N131 C134 H21 126.2 . .
C104 C141 H22 109.5 . .
C104 C141 H23 109.5 . .
H22 C141 H23 109.5 . .
C104 C141 H24 109.5 . .
H22 C141 H24 109.5 . .
H23 C141 H24 109.5 . .
N151 C151 C105 114.5(7) . .
N151 C151 H25 108.6 . .
C105 C151 H25 108.6 . .
N151 C151 H26 108.6 . .
C105 C151 H26 108.6 . .
H25 C151 H26 107.6 . .
N151 C152 N152 113.3(9) . .
N151 C152 H27 123.3 . .
N152 C152 H27 123.3 . .
N152 C153 C154 105.9(9) . .
N152 C153 H28 127.1 . .
C154 C153 H28 127.1 . .
N151 C154 C153 108.6(9) . .
N151 C154 H29 125.7 . .
C153 C154 H29 125.7 . .
C106 C161 H30 109.5 . .
C106 C161 H31 109.5 . .
H30 C161 H31 109.5 . .
C106 C161 H32 109.5 . .
H30 C161 H32 109.5 . .
H31 C161 H32 109.5 . .
O27 C201 N201 124(2) . .
O27 C201 H33 117.9 . .
N201 C201 H33 117.9 . .
N201 C202 H34 109.5 . .
N201 C202 H35 109.5 . .
H34 C202 H35 109.5 . .
N201 C202 H36 109.5 . .
H34 C202 H36 109.5 . .
H35 C202 H36 109.5 . .
N201 C203 H37 109.5 . .
N201 C203 H38 109.5 . .
H37 C203 H38 109.5 . .
N201 C203 H39 109.5 . .
H37 C203 H39 109.5 . .
H38 C203 H39 109.5 . .

loop_
_geom_bond_atom_site_label_1
_geom_bond_atom_site_label_2
_geom_bond_distance
_geom_bond_site_symmetry_2
Mn1 O17 2.156(6) .
Mn1 O18 2.171(6) .
Mn1 N11 2.243(7) .
Mn1 O19 2.258(7) .
Mn1 O3 2.311(5) .
Mn1 O5 2.317(6) 1_556
Mn1 O1 2.436(6) .
Mn2 O20 2.193(8) .
Mn2 O26 2.204(8) .
Mn2 N112 2.222(8) .
Mn2 N21 2.265(7) .
Mn2 O3 2.333(5) 1_554
Mn2 O5 2.354(6) .
Mn2 O7 2.470(6) .
Mn3 O21 2.182(6) .
Mn3 N132 2.218(8) .
Mn3 N31 2.262(6) .
Mn3 O9 2.271(8) .
Mn3 O7 2.320(5) 2_646
Mn3 O11 2.337(6) .
Mn3 O8 2.487(6) 2_646
Mn4 O22 2.187(6) .
Mn4 N152 2.209(8) 2_656
Mn4 N41 2.264(7) .
Mn4 O13 2.277(6) .
Mn4 O1 2.371(6) 2_657
Mn4 O15 2.383(6) .
Mn4 O2 2.421(6) 2_657
O1 C1 1.253(10) .
O1 Mn4 2.371(6) 2_647
O2 C1 1.270(10) .
O2 Mn4 2.421(6) 2_647
O3 C2 1.267(10) .
O3 Mn2 2.333(5) 1_556
O4 C2 1.201(11) .
O5 C3 1.257(9) .
O5 Mn1 2.317(6) 1_554
O6 C3 1.194(10) .
O7 C4 1.263(11) .
O7 Mn3 2.320(5) 2_656
O8 C4 1.247(10) .
O8 Mn3 2.487(6) 2_656
O9 C5 1.268(11) .
O10 C5 1.238(11) .
O10 H40 1.04(11) .
O11 C6 1.262(10) .
O12 C6 1.215(10) .
O13 C7 1.294(10) .
O14 C7 1.234(10) .
O15 C8 1.244(11) .
O16 C8 1.246(11) .
O16 H41 0.98(11) .
O18 H46 0.93(9) .
O23 H42 1.15(12) .
O23 H43 1.21(2) .
O25 H44 1.20(2) .
O25 H45 1.21(2) .
O27 C201 1.194(10) .
N11 C12 1.325(9) .
N11 C16 1.337(11) .
N21 C26 1.330(9) .
N21 C22 1.340(10) .
N31 C36 1.335(10) .
N31 C32 1.388(11) .
N41 C46 1.317(12) .
N41 C42 1.326(10) .
N111 C114 1.345(14) .
N111 C112 1.360(12) .
N111 C111 1.480(12) .
N112 C112 1.324(13) .
N112 C113 1.408(13) .
N131 C132 1.353(12) .
N131 C134 1.410(14) .
N131 C131 1.460(13) .
N132 C132 1.316(14) .
N132 C133 1.377(13) .
N151 C152 1.286(13) .
N151 C154 1.356(13) .
N151 C151 1.476(13) .
N152 C152 1.343(14) .
N152 C153 1.382(12) .
N152 Mn4 2.209(8) 2_646
N201 C201 1.38(2) .
N201 C202 1.431(19) .
N201 C203 1.49(2) .
C1 C12 1.576(10) .
C2 C16 1.555(12) .
C3 C22 1.551(11) .
C4 C26 1.588(10) .
C5 C32 1.466(11) .
C6 C36 1.514(11) .
C7 C42 1.547(11) .
C8 C46 1.499(12) .
C12 C13 1.429(10) .
C13 C14 1.395(12) .
C13 H1 0.9500 .
C14 C15 1.400(12) .
C14 C24 1.477(11) .
C15 C16 1.417(11) .
C15 H2 0.9500 .
C22 C23 1.387(11) .
C23 C24 1.401(11) .
C23 H3 0.9500 .
C24 C25 1.371(11) .
C25 C26 1.443(10) .
C25 H4 0.9500 .
C32 C33 1.404(11) .
C33 C34 1.362(11) .
C33 H5 0.9500 .
C34 C35 1.441(11) .
C34 C44 1.515(10) .
C35 C36 1.399(10) .
C35 H6 0.9500 .
C42 C43 1.374(11) .
C43 C44 1.392(12) .
C43 H7 0.9500 .
C44 C45 1.400(11) .
C45 C46 1.387(11) .
C45 H8 0.9500 .
C101 C106 1.379(14) .
C101 C102 1.386(14) .
C101 C111 1.501(14) .
C102 C103 1.450(14) .
C102 C121 1.489(15) .
C103 C104 1.388(14) .
C103 C131 1.533(13) .
C104 C105 1.425(14) .
C104 C141 1.515(15) .
C105 C106 1.413(13) .
C105 C151 1.496(14) .
C106 C161 1.535(14) .
C111 H9 0.9900 .
C111 H10 0.9900 .
C112 H11 0.9500 .
C113 C114 1.371(18) .
C113 H12 0.9500 .
C114 H13 0.9500 .
C121 H14 0.9800 .
C121 H15 0.9800 .
C121 H16 0.9800 .
C131 H17 0.9900 .
C131 H18 0.9900 .
C132 H19 0.9500 .
C133 C134 1.293(17) .
C133 H20 0.9500 .
C134 H21 0.9500 .
C141 H22 0.9800 .
C141 H23 0.9800 .
C141 H24 0.9800 .
C151 H25 0.9900 .
C151 H26 0.9900 .
C152 H27 0.9500 .
C153 C154 1.384(16) .
C153 H28 0.9500 .
C154 H29 0.9500 .
C161 H30 0.9800 .
C161 H31 0.9800 .
C161 H32 0.9800 .
C201 H33 0.9500 .
C202 H34 0.9800 .
C202 H35 0.9800 .
C202 H36 0.9800 .
C203 H37 0.9800 .
C203 H38 0.9800 .
C203 H39 0.9800 .

loop_
_geom_torsion_atom_site_label_1
_geom_torsion_atom_site_label_2
_geom_torsion_atom_site_label_3
_geom_torsion_atom_site_label_4
_geom_torsion
_geom_torsion_site_symmetry_1
_geom_torsion_site_symmetry_4
O17 Mn1 O1 C1 -108.2(6) . .
O18 Mn1 O1 C1 151.7(7) . .
N11 Mn1 O1 C1 -9.3(6) . .
O19 Mn1 O1 C1 73.6(6) . .
O3 Mn1 O1 C1 -11.8(8) . .
O5 Mn1 O1 C1 176.8(5) 1_556 .
O17 Mn1 O1 Mn4 96.4(6) . 2_647
O18 Mn1 O1 Mn4 -3.7(5) . 2_647
N11 Mn1 O1 Mn4 -164.7(6) . 2_647
O19 Mn1 O1 Mn4 -81.8(6) . 2_647
O3 Mn1 O1 Mn4 -167.2(4) . 2_647
O5 Mn1 O1 Mn4 21.4(9) 1_556 2_647
O17 Mn1 O3 C2 93.5(6) . .
O18 Mn1 O3 C2 -152.0(5) . .
N11 Mn1 O3 C2 -2.9(6) . .
O19 Mn1 O3 C2 -87.7(6) . .
O5 Mn1 O3 C2 175.3(6) 1_556 .
O1 Mn1 O3 C2 -0.4(7) . .
O17 Mn1 O3 Mn2 -82.4(3) . 1_556
O18 Mn1 O3 Mn2 32.0(5) . 1_556
N11 Mn1 O3 Mn2 -178.9(3) . 1_556
O19 Mn1 O3 Mn2 96.3(3) . 1_556
O5 Mn1 O3 Mn2 -0.7(2) 1_556 1_556
O1 Mn1 O3 Mn2 -176.4(2) . 1_556
O20 Mn2 O5 C3 -155.5(6) . .
O26 Mn2 O5 C3 95.3(6) . .
N112 Mn2 O5 C3 -85.5(6) . .
N21 Mn2 O5 C3 0.3(5) . .
O3 Mn2 O5 C3 176.5(6) 1_554 .
O7 Mn2 O5 C3 3.0(7) . .
O20 Mn2 O5 Mn1 27.3(6) . 1_554
O26 Mn2 O5 Mn1 -81.9(3) . 1_554
N112 Mn2 O5 Mn1 97.3(3) . 1_554
N21 Mn2 O5 Mn1 -176.9(3) . 1_554
O3 Mn2 O5 Mn1 -0.7(2) 1_554 1_554
O7 Mn2 O5 Mn1 -174.2(2) . 1_554
O20 Mn2 O7 C4 152.7(7) . .
O26 Mn2 O7 C4 -107.1(7) . .
N112 Mn2 O7 C4 70.3(6) . .
N21 Mn2 O7 C4 -12.5(6) . .
O3 Mn2 O7 C4 177.9(6) 1_554 .
O5 Mn2 O7 C4 -15.2(8) . .
O20 Mn2 O7 Mn3 -0.3(5) . 2_656
O26 Mn2 O7 Mn3 100.0(6) . 2_656
N112 Mn2 O7 Mn3 -82.7(5) . 2_656
N21 Mn2 O7 Mn3 -165.4(6) . 2_656
O3 Mn2 O7 Mn3 25.0(8) 1_554 2_656
O5 Mn2 O7 Mn3 -168.1(4) . 2_656
O21 Mn3 O9 C5 -100.6(8) . .
N132 Mn3 O9 C5 76.7(8) . .
N31 Mn3 O9 C5 -8.5(7) . .
O7 Mn3 O9 C5 170.5(8) 2_646 .
O11 Mn3 O9 C5 -16.4(9) . .
O8 Mn3 O9 C5 169.8(7) 2_646 .
O21 Mn3 O11 C6 93.1(6) . .
N132 Mn3 O11 C6 -94.6(7) . .
N31 Mn3 O11 C6 -3.8(6) . .
O9 Mn3 O11 C6 4.3(8) . .
O7 Mn3 O11 C6 173.3(6) 2_646 .
O8 Mn3 O11 C6 179.9(6) 2_646 .
O22 Mn4 O13 C7 86.1(6) . .
N152 Mn4 O13 C7 -93.9(6) 2_656 .
N41 Mn4 O13 C7 -6.5(6) . .
O1 Mn4 O13 C7 172.1(6) 2_657 .
O15 Mn4 O13 C7 0.9(8) . .
O2 Mn4 O13 C7 174.3(6) 2_657 .
O22 Mn4 O15 C8 -103.5(6) . .
N152 Mn4 O15 C8 75.1(7) 2_656 .
N41 Mn4 O15 C8 -12.9(6) . .
O13 Mn4 O15 C8 -20.4(8) . .
O1 Mn4 O15 C8 164.9(7) 2_657 .
O2 Mn4 O15 C8 168.6(6) 2_657 .
O17 Mn1 N11 C12 92.1(6) . .
O18 Mn1 N11 C12 -21.3(8) . .
O19 Mn1 N11 C12 -87.1(6) . .
O3 Mn1 N11 C12 -175.2(6) . .
O5 Mn1 N11 C12 -178.0(5) 1_556 .
O1 Mn1 N11 C12 6.6(5) . .
O17 Mn1 N11 C16 -91.9(6) . .
O18 Mn1 N11 C16 154.7(5) . .
O19 Mn1 N11 C16 89.0(6) . .
O3 Mn1 N11 C16 0.9(5) . .
O5 Mn1 N11 C16 -1.9(8) 1_556 .
O1 Mn1 N11 C16 -177.3(6) . .
O20 Mn2 N21 C26 -10.7(8) . .
O26 Mn2 N21 C26 101.0(6) . .
N112 Mn2 N21 C26 -83.8(6) . .
O3 Mn2 N21 C26 -175.9(5) 1_554 .
O5 Mn2 N21 C26 -170.5(6) . .
O7 Mn2 N21 C26 11.4(5) . .
O20 Mn2 N21 C22 157.9(6) . .
O26 Mn2 N21 C22 -90.4(6) . .
N112 Mn2 N21 C22 84.8(6) . .
O3 Mn2 N21 C22 -7.3(7) 1_554 .
O5 Mn2 N21 C22 -1.8(5) . .
O7 Mn2 N21 C22 -179.9(6) . .
O21 Mn3 N31 C36 -81.0(6) . .
N132 Mn3 N31 C36 84.6(6) . .
O9 Mn3 N31 C36 -174.6(7) . .
O7 Mn3 N31 C36 -176.7(5) 2_646 .
O11 Mn3 N31 C36 -0.4(6) . .
O8 Mn3 N31 C36 8.3(10) 2_646 .
O21 Mn3 N31 C32 99.6(6) . .
N132 Mn3 N31 C32 -94.8(6) . .
O9 Mn3 N31 C32 6.0(6) . .
O7 Mn3 N31 C32 3.9(9) 2_646 .
O11 Mn3 N31 C32 -179.8(6) . .
O8 Mn3 N31 C32 -171.2(5) 2_646 .
O22 Mn4 N41 C46 98.5(7) . .
N152 Mn4 N41 C46 -83.4(7) 2_656 .
O13 Mn4 N41 C46 -177.0(7) . .
O1 Mn4 N41 C46 4.5(9) 2_657 .
O15 Mn4 N41 C46 8.2(6) . .
O2 Mn4 N41 C46 -174.8(6) 2_657 .
O22 Mn4 N41 C42 -84.4(6) . .
N152 Mn4 N41 C42 93.6(7) 2_656 .
O13 Mn4 N41 C42 0.0(6) . .
O1 Mn4 N41 C42 -178.4(5) 2_657 .
O15 Mn4 N41 C42 -174.7(7) . .
O2 Mn4 N41 C42 2.2(11) 2_657 .
O20 Mn2 N112 C112 143.8(9) . .
O26 Mn2 N112 C112 4(4) . .
N21 Mn2 N112 C112 -75.1(9) . .
O3 Mn2 N112 C112 63.8(9) 1_554 .
O5 Mn2 N112 C112 -4.8(8) . .
O7 Mn2 N112 C112 -142.7(8) . .
O20 Mn2 N112 C113 -53.5(9) . .
O26 Mn2 N112 C113 167(3) . .
N21 Mn2 N112 C113 87.6(9) . .
O3 Mn2 N112 C113 -133.5(9) 1_554 .
O5 Mn2 N112 C113 157.9(9) . .
O7 Mn2 N112 C113 20.0(9) . .
O21 Mn3 N132 C132 -9.1(15) . .
N31 Mn3 N132 C132 -108.9(7) . .
O9 Mn3 N132 C132 -178.3(6) . .
O7 Mn3 N132 C132 100.7(7) 2_646 .
O11 Mn3 N132 C132 -40.9(6) . .
O8 Mn3 N132 C132 46.6(6) 2_646 .
O21 Mn3 N132 C133 148.8(10) . .
N31 Mn3 N132 C133 49.0(9) . .
O9 Mn3 N132 C133 -20.4(9) . .
O7 Mn3 N132 C133 -101.4(9) 2_646 .
O11 Mn3 N132 C133 117.0(9) . .
O8 Mn3 N132 C133 -155.5(9) 2_646 .
Mn4 O1 C1 O2 1.0(9) 2_647 .
Mn1 O1 C1 O2 -166.2(6) . .
Mn4 O1 C1 C12 178.1(6) 2_647 .
Mn1 O1 C1 C12 10.9(9) . .
Mn4 O2 C1 O1 -1.0(9) 2_647 .
Mn4 O2 C1 C12 -178.0(6) 2_647 .
Mn1 O3 C2 O4 -176.0(8) . .
Mn2 O3 C2 O4 -0.7(13) 1_556 .
Mn1 O3 C2 C16 3.9(8) . .
Mn2 O3 C2 C16 179.2(4) 1_556 .
Mn1 O5 C3 O6 -6.0(13) 1_554 .
Mn2 O5 C3 O6 177.3(7) . .
Mn1 O5 C3 C22 177.6(5) 1_554 .
Mn2 O5 C3 C22 0.9(8) . .
Mn3 O8 C4 O7 -0.6(9) 2_656 .
Mn3 O8 C4 C26 -177.4(7) 2_656 .
Mn3 O7 C4 O8 0.6(10) 2_656 .
Mn2 O7 C4 O8 -164.6(7) . .
Mn3 O7 C4 C26 177.6(6) 2_656 .
Mn2 O7 C4 C26 12.3(9) . .
Mn3 O9 C5 O10 -167.6(8) . .
Mn3 O9 C5 C32 9.3(12) . .
Mn3 O11 C6 O12 -171.0(7) . .
Mn3 O11 C6 C36 6.6(9) . .
Mn4 O13 C7 O14 -167.8(7) . .
Mn4 O13 C7 C42 11.1(9) . .
Mn4 O15 C8 O16 -164.1(7) . .
Mn4 O15 C8 C46 15.4(10) . .
C16 N11 C12 C13 -0.4(11) . .
Mn1 N11 C12 C13 175.8(5) . .
C16 N11 C12 C1 -179.9(6) . .
Mn1 N11 C12 C1 -3.7(8) . .
O1 C1 C12 N11 -5.3(10) . .
O2 C1 C12 N11 172.0(7) . .
O1 C1 C12 C13 175.2(7) . .
O2 C1 C12 C13 -7.6(11) . .
N11 C12 C13 C14 0.6(10) . .
C1 C12 C13 C14 -179.9(6) . .
C12 C13 C14 C15 -1.0(10) . .
C12 C13 C14 C24 177.9(6) . .
C13 C14 C15 C16 1.4(11) . .
C24 C14 C15 C16 -177.5(7) . .
C12 N11 C16 C15 0.7(11) . .
Mn1 N11 C16 C15 -175.8(6) . .
C12 N11 C16 C2 177.2(6) . .
Mn1 N11 C16 C2 0.7(9) . .
C14 C15 C16 N11 -1.2(12) . .
C14 C15 C16 C2 -177.7(7) . .
O4 C2 C16 N11 177.0(8) . .
O3 C2 C16 N11 -3.0(10) . .
O4 C2 C16 C15 -6.4(11) . .
O3 C2 C16 C15 173.7(7) . .
C26 N21 C22 C23 -3.1(11) . .
Mn2 N21 C22 C23 -172.8(6) . .
C26 N21 C22 C3 172.6(6) . .
Mn2 N21 C22 C3 2.9(9) . .
O6 C3 C22 N21 -179.5(7) . .
O5 C3 C22 N21 -2.5(10) . .
O6 C3 C22 C23 -3.7(11) . .
O5 C3 C22 C23 173.3(7) . .
N21 C22 C23 C24 1.1(12) . .
C3 C22 C23 C24 -174.4(7) . .
C22 C23 C24 C25 0.2(11) . .
C22 C23 C24 C14 -177.1(7) . .
C13 C14 C24 C25 177.5(7) . .
C15 C14 C24 C25 -3.6(11) . .
C13 C14 C24 C23 -5.2(11) . .
C15 C14 C24 C23 173.7(7) . .
C23 C24 C25 C26 0.6(10) . .
C14 C24 C25 C26 177.9(6) . .
C22 N21 C26 C25 4.2(11) . .
Mn2 N21 C26 C25 173.2(5) . .
C22 N21 C26 C4 -178.4(6) . .
Mn2 N21 C26 C4 -9.4(8) . .
C24 C25 C26 N21 -3.0(11) . .
C24 C25 C26 C4 179.9(7) . .
O8 C4 C26 N21 174.1(7) . .
O7 C4 C26 N21 -3.0(10) . .
O8 C4 C26 C25 -8.3(12) . .
O7 C4 C26 C25 174.5(7) . .
C36 N31 C32 C33 -1.9(12) . .
Mn3 N31 C32 C33 177.5(6) . .
C36 N31 C32 C5 176.7(8) . .
Mn3 N31 C32 C5 -3.9(9) . .
O10 C5 C32 N31 173.9(8) . .
O9 C5 C32 N31 -3.4(12) . .
O10 C5 C32 C33 -7.6(14) . .
O9 C5 C32 C33 175.1(8) . .
N31 C32 C33 C34 2.7(12) . .
C5 C32 C33 C34 -175.7(8) . .
C32 C33 C34 C35 -2.7(11) . .
C32 C33 C34 C44 175.2(7) . .
C33 C34 C35 C36 1.8(11) . .
C44 C34 C35 C36 -176.1(7) . .
C32 N31 C36 C35 1.1(12) . .
Mn3 N31 C36 C35 -178.3(6) . .
C32 N31 C36 C6 -177.0(7) . .
Mn3 N31 C36 C6 3.5(9) . .
C34 C35 C36 N31 -1.0(11) . .
C34 C35 C36 C6 176.9(7) . .
O12 C6 C36 N31 171.4(7) . .
O11 C6 C36 N31 -6.5(10) . .
O12 C6 C36 C35 -6.6(12) . .
O11 C6 C36 C35 175.5(8) . .
C46 N41 C42 C43 1.3(13) . .
Mn4 N41 C42 C43 -175.8(6) . .
C46 N41 C42 C7 -177.8(7) . .
Mn4 N41 C42 C7 5.1(9) . .
O14 C7 C42 N41 168.4(8) . .
O13 C7 C42 N41 -10.6(10) . .
O14 C7 C42 C43 -10.7(12) . .
O13 C7 C42 C43 170.3(8) . .
N41 C42 C43 C44 -1.2(13) . .
C7 C42 C43 C44 177.9(7) . .
C42 C43 C44 C45 2.1(12) . .
C42 C43 C44 C34 -173.7(8) . .
C33 C34 C44 C43 8.2(12) . .
C35 C34 C44 C43 -173.9(7) . .
C33 C34 C44 C45 -167.5(8) . .
C35 C34 C44 C45 10.4(12) . .
C43 C44 C45 C46 -3.2(12) . .
C34 C44 C45 C46 172.6(8) . .
C42 N41 C46 C45 -2.5(13) . .
Mn4 N41 C46 C45 174.6(6) . .
C42 N41 C46 C8 178.9(8) . .
Mn4 N41 C46 C8 -4.0(10) . .
C44 C45 C46 N41 3.5(13) . .
C44 C45 C46 C8 -178.1(8) . .
O15 C8 C46 N41 -8.0(12) . .
O16 C8 C46 N41 171.7(8) . .
O15 C8 C46 C45 173.5(8) . .
O16 C8 C46 C45 -6.9(13) . .
C106 C101 C102 C103 -3.9(13) . .
C111 C101 C102 C103 175.8(8) . .
C106 C101 C102 C121 -179.7(9) . .
C111 C101 C102 C121 -0.1(14) . .
C101 C102 C103 C104 -1.9(14) . .
C121 C102 C103 C104 174.0(9) . .
C101 C102 C103 C131 -179.7(9) . .
C121 C102 C103 C131 -3.8(14) . .
C102 C103 C104 C105 1.9(14) . .
C131 C103 C104 C105 179.7(9) . .
C102 C103 C104 C141 -173.7(10) . .
C131 C103 C104 C141 4.1(15) . .
C103 C104 C105 C106 3.6(14) . .
C141 C104 C105 C106 179.3(9) . .
C103 C104 C105 C151 -171.8(9) . .
C141 C104 C105 C151 3.9(14) . .
C102 C101 C106 C105 9.5(14) . .
C111 C101 C106 C105 -170.2(8) . .
C102 C101 C106 C161 -174.7(9) . .
C111 C101 C106 C161 5.6(13) . .
C104 C105 C106 C101 -9.3(13) . .
C151 C105 C106 C101 166.1(8) . .
C104 C105 C106 C161 174.9(9) . .
C151 C105 C106 C161 -9.8(13) . .
C114 N111 C111 C101 -165.6(12) . .
C112 N111 C111 C101 10.8(15) . .
C106 C101 C111 N111 -103.1(10) . .
C102 C101 C111 N111 77.2(12) . .
C113 N112 C112 N111 -0.8(12) . .
Mn2 N112 C112 N111 165.0(6) . .
C114 N111 C112 N112 -2.4(14) . .
C111 N111 C112 N112 -179.4(9) . .
C112 N112 C113 C114 3.6(14) . .
Mn2 N112 C113 C114 -162.0(9) . .
C112 N111 C114 C113 4.6(16) . .
C111 N111 C114 C113 -178.5(11) . .
N112 C113 C114 N111 -5.1(16) . .
C132 N131 C131 C103 31.0(13) . .
C134 N131 C131 C103 -144.5(10) . .
C104 C103 C131 N131 -101.9(11) . .
C102 C103 C131 N131 76.0(11) . .
C133 N132 C132 N131 -1.2(10) . .
Mn3 N132 C132 N131 162.9(6) . .
C134 N131 C132 N132 0.6(10) . .
C131 N131 C132 N132 -176.0(8) . .
C132 N132 C133 C134 1.4(11) . .
Mn3 N132 C133 C134 -158.1(8) . .
N132 C133 C134 N131 -1.1(12) . .
C132 N131 C134 C133 0.3(11) . .
C131 N131 C134 C133 176.6(9) . .
C152 N151 C151 C105 -5.4(15) . .
C154 N151 C151 C105 169.6(9) . .
C106 C105 C151 N151 110.2(10) . .
C104 C105 C151 N151 -74.5(12) . .
C154 N151 C152 N152 0.2(13) . .
C151 N151 C152 N152 176.0(9) . .
C153 N152 C152 N151 0.3(12) . .
Mn4 N152 C152 N151 -166.9(6) 2_646 .
C152 N152 C153 C154 -0.7(11) . .
Mn4 N152 C153 C154 167.3(7) 2_646 .
C152 N151 C154 C153 -0.7(12) . .
C151 N151 C154 C153 -176.7(9) . .
N152 C153 C154 N151 0.9(12) . .
C202 N201 C201 O27 5(3) . .
C203 N201 C201 O27 178.9(19) . .
